data_7714050
loop_
_publ_author_name
'Lips, Felicitas'
'Helmer, Joschua'
'Hepp, Alexander'
'Berger, Raphael J. F.'

_publ_section_title
;
 Synthesis and Functionalization of the Six-Vertex Anionic
 Amido-Substituted Silicon Cluster [Si6{N(SiMe3)Ph}5]&#x2212;
;
_journal_name_full 'Dalton Transactions'
_journal_paper_doi 10.1039/D2DT03952D
_journal_year 2023
_chemical_formula_sum 'C50 H79 I N5 Si11'
_chemical_formula_weight 1186.07
_space_group_crystal_system triclinic
_space_group_IT_number 2
_space_group_name_Hall '-P 1'
_space_group_name_H-M_alt 'P -1'
_atom_sites_solution_hydrogens geom
_audit_creation_method SHELXL-2016/6
_audit_update_record
;
2022-02-23 deposited with the CCDC.	2023-09-25 downloaded from the CCDC.
;
_cell_angle_alpha 91.468(2)
_cell_angle_beta 106.579(2)
_cell_angle_gamma 110.641(2)
_cell_formula_units_Z 2
_cell_length_a 12.5574(5)
_cell_length_b 13.3175(5)
_cell_length_c 20.6076(8)
_cell_measurement_reflns_used 9737
_cell_measurement_temperature 100(2)
_cell_measurement_theta_max 31.48
_cell_measurement_theta_min 2.30
_cell_volume 3060.2(2)
_computing_cell_refinement 'Bruker SAINT'
_computing_data_collection 'Bruker APEX2'
_computing_data_reduction 'Bruker SAINT'
_computing_molecular_graphics 'Bruker SHELXTL'
_computing_publication_material 'Bruker SHELXTL'
_computing_structure_refinement 'SHELXL-2016/6 (Sheldrick, 2016)'
_computing_structure_solution 'SHELXT 2014/5 (Sheldrick, 2014)'
_diffrn_ambient_temperature 100(2)
_diffrn_measured_fraction_theta_full 0.996
_diffrn_measured_fraction_theta_max 0.982
_diffrn_measurement_device_type 'Bruker APEX-II CCD'
_diffrn_measurement_method '\f and \w scans'
_diffrn_radiation_type MoK\a
_diffrn_radiation_wavelength 0.71073
_diffrn_reflns_av_R_equivalents 0.0378
_diffrn_reflns_av_unetI/netI 0.0354
_diffrn_reflns_Laue_measured_fraction_full 0.996
_diffrn_reflns_Laue_measured_fraction_max 0.982
_diffrn_reflns_limit_h_max 16
_diffrn_reflns_limit_h_min -16
_diffrn_reflns_limit_k_max 17
_diffrn_reflns_limit_k_min -17
_diffrn_reflns_limit_l_max 26
_diffrn_reflns_limit_l_min -26
_diffrn_reflns_number 42882
_diffrn_reflns_point_group_measured_fraction_full 0.996
_diffrn_reflns_point_group_measured_fraction_max 0.982
_diffrn_reflns_theta_full 25.242
_diffrn_reflns_theta_max 27.406
_diffrn_reflns_theta_min 1.041
_diffrn_source 'sealed tube'
_exptl_absorpt_coefficient_mu 0.775
_exptl_absorpt_correction_T_max 0.7455
_exptl_absorpt_correction_T_min 0.6102
_exptl_absorpt_correction_type multi-scan
_exptl_absorpt_process_details SADABS
_exptl_crystal_colour yellow
_exptl_crystal_density_diffrn 1.287
_exptl_crystal_description plate
_exptl_crystal_F_000 1242
_exptl_crystal_size_max 0.414
_exptl_crystal_size_mid 0.302
_exptl_crystal_size_min 0.189
_refine_diff_density_max 1.690
_refine_diff_density_min -0.567
_refine_diff_density_rms 0.093
_refine_ls_extinction_method none
_refine_ls_goodness_of_fit_ref 1.045
_refine_ls_hydrogen_treatment constr
_refine_ls_matrix_type full
_refine_ls_number_parameters 621
_refine_ls_number_reflns 13688
_refine_ls_number_restraints 0
_refine_ls_restrained_S_all 1.045
_refine_ls_R_factor_all 0.0382
_refine_ls_R_factor_gt 0.0353
_refine_ls_shift/su_max 0.000
_refine_ls_shift/su_mean 0.000
_refine_ls_structure_factor_coef Fsqd
_refine_ls_weighting_details 'w=1/[\s^2^(Fo^2^)+(0.0516P)^2^+2.4935P] where P=(Fo^2^+2Fc^2^)/3'
_refine_ls_weighting_scheme calc
_refine_ls_wR_factor_gt 0.0945
_refine_ls_wR_factor_ref 0.0969
_reflns_Friedel_coverage 0.000
_reflns_number_gt 12545
_reflns_number_total 13688
_reflns_threshold_expression 'I > 2\s(I)'
_cod_data_source_file d2dt03952d2.cif
_cod_data_source_block jh2104010t1_a
_cod_database_code 7714050
_shelx_shelxl_version_number 2016/6
_shelx_space_group_comment
;
The symmetry employed for this shelxl refinement is uniquely defined
by the following loop, which should always be used as a source of
symmetry information in preference to the above space-group names.
They are only intended as comments.
;

loop_
_space_group_symop_operation_xyz
'x, y, z'
'-x, -y, -z'

loop_
_atom_site_label
_atom_site_type_symbol
_atom_site_fract_x
_atom_site_fract_y
_atom_site_fract_z
_atom_site_U_iso_or_equiv
_atom_site_adp_type
_atom_site_occupancy
_atom_site_site_symmetry_order
_atom_site_calc_flag
_atom_site_refinement_flags_posn
_atom_site_refinement_flags_adp
_atom_site_refinement_flags_occupancy
_atom_site_disorder_assembly
_atom_site_disorder_group
I1 I 0.09097(2) 0.54183(2) 0.74625(2) 0.02346(5) Uani 1 1 d . . . . .
Si1 Si -0.27355(5) 0.47572(4) 0.67755(3) 0.01503(11) Uani 1 1 d . . . . .
Si2 Si -0.08509(5) 0.59580(4) 0.74207(3) 0.01574(11) Uani 1 1 d . . . . .
Si3 Si -0.16396(5) 0.52234(4) 0.82628(3) 0.01525(11) Uani 1 1 d . . . . .
Si4 Si -0.34909(5) 0.52580(4) 0.76260(3) 0.01445(11) Uani 1 1 d . . . . .
Si5 Si -0.45444(5) 0.33757(4) 0.76017(3) 0.01439(11) Uani 1 1 d . . . . .
Si6 Si -0.26371(5) 0.35227(4) 0.75522(3) 0.01454(11) Uani 1 1 d . . . . .
Si7 Si -0.00036(5) 0.78387(5) 0.66196(3) 0.02027(12) Uani 1 1 d . . . . .
Si8 Si -0.39120(5) 0.70879(5) 0.83598(3) 0.01819(12) Uani 1 1 d . . . . .
Si9 Si -0.62071(6) 0.18302(5) 0.84059(3) 0.02562(14) Uani 1 1 d . . . . .
Si10 Si -0.67698(5) 0.32924(5) 0.64395(3) 0.01819(12) Uani 1 1 d . . . . .
Si11 Si -0.18523(5) 0.18310(5) 0.69018(3) 0.01855(12) Uani 1 1 d . . . . .
N1 N -0.03878(16) 0.73219(14) 0.73336(9) 0.0182(3) Uani 1 1 d . . . . .
N2 N -0.39224(15) 0.63742(14) 0.76262(9) 0.0170(3) Uani 1 1 d . . . . .
N3 N -0.49960(16) 0.29096(14) 0.82976(9) 0.0183(3) Uani 1 1 d . . . . .
N4 N -0.56876(15) 0.27511(14) 0.68287(9) 0.0165(3) Uani 1 1 d . . . . .
N5 N -0.20064(15) 0.25509(14) 0.75674(9) 0.0169(3) Uani 1 1 d . . . . .
C2 C -0.08252(19) 0.54892(18) 0.91956(11) 0.0219(4) Uani 1 1 d . . . . .
H2A H -0.023834 0.514065 0.929246 0.033 Uiso 1 1 calc R U . . .
H2B H -0.139791 0.519472 0.944593 0.033 Uiso 1 1 calc R U . . .
H2C H -0.041004 0.627231 0.934017 0.033 Uiso 1 1 calc R U . . .
C1 C -0.34878(19) 0.44680(18) 0.58314(10) 0.0209(4) Uani 1 1 d . . . . .
H1A H -0.377582 0.504424 0.568003 0.031 Uiso 1 1 calc R U . . .
H1B H -0.416768 0.377159 0.571752 0.031 Uiso 1 1 calc R U . . .
H1C H -0.291511 0.443642 0.560070 0.031 Uiso 1 1 calc R U . . .
C3 C 0.00395(19) 0.80796(17) 0.79433(11) 0.0200(4) Uani 1 1 d . . . . .
C4 C 0.1031(2) 0.81423(19) 0.84853(12) 0.0265(5) Uani 1 1 d . . . . .
H4 H 0.143562 0.766775 0.845792 0.032 Uiso 1 1 calc R U . . .
C5 C 0.1432(2) 0.8893(2) 0.90654(13) 0.0324(5) Uani 1 1 d . . . . .
H5 H 0.210374 0.892360 0.943599 0.039 Uiso 1 1 calc R U . . .
C6 C 0.0859(2) 0.95948(19) 0.91062(13) 0.0325(6) Uani 1 1 d . . . . .
H6 H 0.114055 1.011491 0.950154 0.039 Uiso 1 1 calc R U . . .
C7 C -0.0117(3) 0.9539(2) 0.85755(14) 0.0347(6) Uani 1 1 d . . . . .
H7 H -0.050760 1.002604 0.860117 0.042 Uiso 1 1 calc R U . . .
C8 C -0.0537(2) 0.8776(2) 0.80009(13) 0.0288(5) Uani 1 1 d . . . . .
H8 H -0.123070 0.873063 0.764145 0.035 Uiso 1 1 calc R U . . .
C9 C -0.0433(2) 0.90238(19) 0.64261(13) 0.0293(5) Uani 1 1 d . . . . .
H9A H -0.129470 0.881274 0.635063 0.044 Uiso 1 1 calc R U . . .
H9B H -0.024783 0.927429 0.601372 0.044 Uiso 1 1 calc R U . . .
H9C H 0.001551 0.960944 0.681174 0.044 Uiso 1 1 calc R U . . .
C10 C 0.1639(2) 0.8264(2) 0.67844(14) 0.0313(5) Uani 1 1 d . . . . .
H10A H 0.206832 0.875123 0.721858 0.047 Uiso 1 1 calc R U . . .
H10B H 0.186001 0.864220 0.641261 0.047 Uiso 1 1 calc R U . . .
H10C H 0.185355 0.762333 0.680894 0.047 Uiso 1 1 calc R U . . .
C11 C -0.0853(2) 0.67579(19) 0.58762(12) 0.0272(5) Uani 1 1 d . . . . .
H11A H -0.065263 0.611810 0.597274 0.041 Uiso 1 1 calc R U . . .
H11B H -0.064202 0.701790 0.547196 0.041 Uiso 1 1 calc R U . . .
H11C H -0.171469 0.656567 0.579053 0.041 Uiso 1 1 calc R U . . .
C12 C -0.43364(18) 0.67351(16) 0.69885(10) 0.0173(4) Uani 1 1 d . . . . .
C13 C -0.36234(19) 0.70097(16) 0.65628(11) 0.0194(4) Uani 1 1 d . . . . .
H13 H -0.285611 0.696064 0.669795 0.023 Uiso 1 1 calc R U . . .
C14 C -0.4024(2) 0.73532(18) 0.59450(11) 0.0245(5) Uani 1 1 d . . . . .
H14 H -0.353781 0.752307 0.565415 0.029 Uiso 1 1 calc R U . . .
C15 C -0.5129(2) 0.74520(18) 0.57464(12) 0.0264(5) Uani 1 1 d . . . . .
H15 H -0.540577 0.768173 0.531949 0.032 Uiso 1 1 calc R U . . .
C16 C -0.5824(2) 0.72126(18) 0.61762(12) 0.0254(5) Uani 1 1 d . . . . .
H16 H -0.657036 0.730198 0.605076 0.030 Uiso 1 1 calc R U . . .
C17 C -0.54410(19) 0.68433(17) 0.67885(11) 0.0216(4) Uani 1 1 d . . . . .
H17 H -0.593703 0.666268 0.707391 0.026 Uiso 1 1 calc R U . . .
C18 C -0.3712(2) 0.85056(18) 0.82146(13) 0.0280(5) Uani 1 1 d . . . . .
H18A H -0.299304 0.883223 0.807733 0.042 Uiso 1 1 calc R U . . .
H18B H -0.362435 0.892475 0.863768 0.042 Uiso 1 1 calc R U . . .
H18C H -0.441447 0.850717 0.785240 0.042 Uiso 1 1 calc R U . . .
C19 C -0.2620(2) 0.71226(19) 0.90879(11) 0.0252(5) Uani 1 1 d . . . . .
H19A H -0.270260 0.638047 0.916784 0.038 Uiso 1 1 calc R U . . .
H19B H -0.260019 0.752411 0.949923 0.038 Uiso 1 1 calc R U . . .
H19C H -0.187432 0.748151 0.898143 0.038 Uiso 1 1 calc R U . . .
C20 C -0.5330(2) 0.6485(2) 0.85736(13) 0.0290(5) Uani 1 1 d . . . . .
H20A H -0.596618 0.664933 0.824907 0.043 Uiso 1 1 calc R U . . .
H20B H -0.520965 0.679013 0.903850 0.043 Uiso 1 1 calc R U . . .
H20C H -0.555898 0.569737 0.854585 0.043 Uiso 1 1 calc R U . . .
C21 C -0.41333(19) 0.34079(17) 0.89594(11) 0.0190(4) Uani 1 1 d . . . . .
C22 C -0.4186(2) 0.42799(18) 0.93184(12) 0.0245(5) Uani 1 1 d . . . . .
H22 H -0.473092 0.460803 0.910442 0.029 Uiso 1 1 calc R U . . .
C23 C -0.3446(2) 0.4672(2) 0.99868(13) 0.0335(6) Uani 1 1 d . . . . .
H23 H -0.349282 0.526529 1.022760 0.040 Uiso 1 1 calc R U . . .
C24 C -0.2652(2) 0.4215(2) 1.03031(13) 0.0379(6) Uani 1 1 d . . . . .
H24 H -0.216706 0.447343 1.076582 0.045 Uiso 1 1 calc R U . . .
C25 C -0.2560(2) 0.3376(2) 0.99452(14) 0.0351(6) Uani 1 1 d . . . . .
H25 H -0.199253 0.306936 1.015829 0.042 Uiso 1 1 calc R U . . .
C26 C -0.3292(2) 0.29773(19) 0.92763(12) 0.0265(5) Uani 1 1 d . . . . .
H26 H -0.321603 0.240417 0.903259 0.032 Uiso 1 1 calc R U . . .
C27 C -0.7500(2) 0.12283(19) 0.76222(13) 0.0278(5) Uani 1 1 d . . . . .
H27A H -0.782638 0.177708 0.745939 0.042 Uiso 1 1 calc R U . . .
H27B H -0.811930 0.061994 0.772251 0.042 Uiso 1 1 calc R U . . .
H27C H -0.723993 0.096808 0.726840 0.042 Uiso 1 1 calc R U . . .
C28 C -0.6766(3) 0.2337(3) 0.90386(18) 0.0612(11) Uani 1 1 d . . . . .
H28A H -0.616378 0.251402 0.949214 0.092 Uiso 1 1 calc R U . . .
H28B H -0.751273 0.177682 0.905199 0.092 Uiso 1 1 calc R U . . .
H28C H -0.691460 0.298876 0.890501 0.092 Uiso 1 1 calc R U . . .
C29 C -0.5702(3) 0.0721(2) 0.87330(17) 0.0496(8) Uani 1 1 d . . . . .
H29A H -0.531261 0.051498 0.843134 0.074 Uiso 1 1 calc R U . . .
H29B H -0.639752 0.009090 0.874256 0.074 Uiso 1 1 calc R U . . .
H29C H -0.513291 0.097564 0.919612 0.074 Uiso 1 1 calc R U . . .
C30 C -0.56993(18) 0.18121(16) 0.64804(11) 0.0173(4) Uani 1 1 d . . . . .
C31 C -0.54261(19) 0.10103(17) 0.68338(11) 0.0202(4) Uani 1 1 d . . . . .
H31 H -0.517139 0.111599 0.731957 0.024 Uiso 1 1 calc R U . . .
C32 C -0.5520(2) 0.00625(18) 0.64876(12) 0.0247(5) Uani 1 1 d . . . . .
H32 H -0.534310 -0.047889 0.673807 0.030 Uiso 1 1 calc R U . . .
C33 C -0.5871(2) -0.01050(19) 0.57793(13) 0.0276(5) Uani 1 1 d . . . . .
H33 H -0.594450 -0.076011 0.554283 0.033 Uiso 1 1 calc R U . . .
C34 C -0.6109(2) 0.06920(19) 0.54244(12) 0.0264(5) Uani 1 1 d . . . . .
H34 H -0.633824 0.058951 0.493919 0.032 Uiso 1 1 calc R U . . .
C35 C -0.6019(2) 0.16432(17) 0.57658(11) 0.0216(4) Uani 1 1 d . . . . .
H35 H -0.617721 0.218833 0.551164 0.026 Uiso 1 1 calc R U . . .
C36 C -0.8223(2) 0.21899(19) 0.59593(12) 0.0260(5) Uani 1 1 d . . . . .
H36A H -0.816745 0.190851 0.553119 0.039 Uiso 1 1 calc R U . . .
H36B H -0.886281 0.247712 0.585691 0.039 Uiso 1 1 calc R U . . .
H36C H -0.840318 0.160410 0.623734 0.039 Uiso 1 1 calc R U . . .
C37 C -0.6944(2) 0.40751(18) 0.71342(12) 0.0240(4) Uani 1 1 d . . . . .
H37A H -0.717212 0.359974 0.746731 0.036 Uiso 1 1 calc R U . . .
H37B H -0.756884 0.436142 0.694017 0.036 Uiso 1 1 calc R U . . .
H37C H -0.618354 0.467716 0.736192 0.036 Uiso 1 1 calc R U . . .
C38 C -0.6342(2) 0.42318(18) 0.58231(11) 0.0230(4) Uani 1 1 d . . . . .
H38A H -0.558049 0.482897 0.605669 0.034 Uiso 1 1 calc R U . . .
H38B H -0.696710 0.452305 0.564195 0.034 Uiso 1 1 calc R U . . .
H38C H -0.625381 0.383805 0.544602 0.034 Uiso 1 1 calc R U . . .
C39 C -0.14463(19) 0.23467(17) 0.82382(10) 0.0177(4) Uani 1 1 d . . . . .
C40 C -0.2052(2) 0.14694(17) 0.85112(11) 0.0210(4) Uani 1 1 d . . . . .
H40 H -0.284827 0.100586 0.825859 0.025 Uiso 1 1 calc R U . . .
C41 C -0.1507(2) 0.12623(18) 0.91503(12) 0.0248(5) Uani 1 1 d . . . . .
H41 H -0.193377 0.066356 0.933671 0.030 Uiso 1 1 calc R U . . .
C42 C -0.0344(2) 0.19228(19) 0.95181(12) 0.0262(5) Uani 1 1 d . . . . .
H42 H 0.003131 0.177949 0.995596 0.031 Uiso 1 1 calc R U . . .
C43 C 0.0269(2) 0.27960(19) 0.92428(12) 0.0263(5) Uani 1 1 d . . . . .
H43 H 0.107109 0.324976 0.949116 0.032 Uiso 1 1 calc R U . . .
C44 C -0.0279(2) 0.30090(18) 0.86110(11) 0.0228(4) Uani 1 1 d . . . . .
H44 H 0.014513 0.361444 0.842842 0.027 Uiso 1 1 calc R U . . .
C45 C -0.2485(2) 0.03472(18) 0.69217(13) 0.0274(5) Uani 1 1 d . . . . .
H45A H -0.201931 0.017169 0.734052 0.041 Uiso 1 1 calc R U . . .
H45B H -0.244844 -0.003954 0.652259 0.041 Uiso 1 1 calc R U . . .
H45C H -0.332149 0.012690 0.691239 0.041 Uiso 1 1 calc R U . . .
C46 C -0.0246(2) 0.2172(2) 0.70054(14) 0.0307(5) Uani 1 1 d . . . . .
H46A H 0.013207 0.294394 0.697801 0.046 Uiso 1 1 calc R U . . .
H46B H -0.016947 0.173961 0.664176 0.046 Uiso 1 1 calc R U . . .
H46C H 0.014915 0.201207 0.745138 0.046 Uiso 1 1 calc R U . . .
C47 C -0.2624(2) 0.2161(2) 0.60758(12) 0.0296(5) Uani 1 1 d . . . . .
H47A H -0.346801 0.198858 0.603601 0.044 Uiso 1 1 calc R U . . .
H47B H -0.257272 0.173447 0.569936 0.044 Uiso 1 1 calc R U . . .
H47C H -0.224009 0.293493 0.605464 0.044 Uiso 1 1 calc R U . . .
C49 C 0.8983(2) 0.4723(2) 0.44381(13) 0.0318(5) Uani 1 1 d . . . . .
H49 H 0.828398 0.453068 0.405179 0.038 Uiso 1 1 calc R U . . .
C50 C 0.9982(2) 0.5626(2) 0.44760(13) 0.0317(5) Uani 1 1 d . . . . .
H50 H 0.997079 0.605779 0.411620 0.038 Uiso 1 1 calc R U . . .
C48 C 0.9001(2) 0.4098(2) 0.49625(13) 0.0314(5) Uani 1 1 d . . . . .
H48 H 0.831227 0.347647 0.493719 0.038 Uiso 1 1 calc R U . . .

loop_
_atom_site_aniso_label
_atom_site_aniso_U_11
_atom_site_aniso_U_22
_atom_site_aniso_U_33
_atom_site_aniso_U_23
_atom_site_aniso_U_13
_atom_site_aniso_U_12
I1 0.02100(8) 0.02489(8) 0.02985(9) 0.00617(6) 0.01119(6) 0.01217(6)
Si1 0.0160(3) 0.0148(2) 0.0146(3) 0.00178(19) 0.0055(2) 0.0055(2)
Si2 0.0150(3) 0.0150(3) 0.0174(3) 0.0022(2) 0.0061(2) 0.0050(2)
Si3 0.0148(3) 0.0154(3) 0.0148(3) 0.0013(2) 0.0042(2) 0.0052(2)
Si4 0.0148(3) 0.0137(2) 0.0154(3) 0.00143(19) 0.0051(2) 0.0058(2)
Si5 0.0140(2) 0.0141(2) 0.0150(3) 0.00150(19) 0.0055(2) 0.0045(2)
Si6 0.0145(2) 0.0139(2) 0.0159(3) 0.00205(19) 0.0052(2) 0.0058(2)
Si7 0.0211(3) 0.0181(3) 0.0228(3) 0.0049(2) 0.0097(2) 0.0063(2)
Si8 0.0219(3) 0.0171(3) 0.0175(3) 0.0013(2) 0.0075(2) 0.0087(2)
Si9 0.0239(3) 0.0247(3) 0.0222(3) 0.0019(2) 0.0112(2) -0.0010(2)
Si10 0.0160(3) 0.0185(3) 0.0197(3) 0.0007(2) 0.0039(2) 0.0074(2)
Si11 0.0213(3) 0.0183(3) 0.0192(3) 0.0015(2) 0.0075(2) 0.0104(2)
N1 0.0197(8) 0.0148(8) 0.0203(9) 0.0020(7) 0.0074(7) 0.0059(7)
N2 0.0203(8) 0.0161(8) 0.0164(8) 0.0021(6) 0.0056(7) 0.0090(7)
N3 0.0185(8) 0.0189(8) 0.0157(8) 0.0021(6) 0.0068(7) 0.0038(7)
N4 0.0146(8) 0.0162(8) 0.0170(8) -0.0012(6) 0.0032(6) 0.0057(6)
N5 0.0191(8) 0.0164(8) 0.0172(8) 0.0019(6) 0.0051(7) 0.0097(7)
C2 0.0207(10) 0.0249(11) 0.0167(10) 0.0005(8) 0.0022(8) 0.0078(8)
C1 0.0224(10) 0.0240(10) 0.0160(10) 0.0013(8) 0.0057(8) 0.0089(8)
C3 0.0218(10) 0.0155(9) 0.0210(10) 0.0018(8) 0.0094(8) 0.0032(8)
C4 0.0294(12) 0.0244(11) 0.0251(11) 0.0034(9) 0.0078(9) 0.0100(9)
C5 0.0341(13) 0.0295(12) 0.0246(12) 0.0020(10) 0.0057(10) 0.0044(10)
C6 0.0466(15) 0.0206(11) 0.0246(12) -0.0019(9) 0.0162(11) 0.0022(10)
C7 0.0465(15) 0.0252(12) 0.0373(14) -0.0011(10) 0.0178(12) 0.0157(11)
C8 0.0295(12) 0.0261(12) 0.0312(13) 0.0006(9) 0.0084(10) 0.0121(10)
C9 0.0348(13) 0.0232(11) 0.0329(13) 0.0100(9) 0.0129(10) 0.0120(10)
C10 0.0259(12) 0.0306(12) 0.0408(14) 0.0097(10) 0.0174(11) 0.0087(10)
C11 0.0338(13) 0.0266(11) 0.0221(11) 0.0032(9) 0.0112(9) 0.0106(10)
C12 0.0209(10) 0.0128(9) 0.0157(9) -0.0005(7) 0.0035(8) 0.0055(7)
C13 0.0227(10) 0.0166(9) 0.0200(10) 0.0019(8) 0.0062(8) 0.0090(8)
C14 0.0354(13) 0.0217(10) 0.0195(11) 0.0042(8) 0.0095(9) 0.0134(9)
C15 0.0375(13) 0.0214(11) 0.0186(11) 0.0026(8) 0.0022(9) 0.0142(10)
C16 0.0252(11) 0.0208(10) 0.0270(12) -0.0007(9) -0.0006(9) 0.0122(9)
C17 0.0214(10) 0.0187(10) 0.0244(11) -0.0003(8) 0.0056(8) 0.0087(8)
C18 0.0383(13) 0.0183(10) 0.0286(12) 0.0007(9) 0.0100(10) 0.0125(10)
C19 0.0277(11) 0.0255(11) 0.0211(11) -0.0009(9) 0.0046(9) 0.0113(9)
C20 0.0270(12) 0.0372(13) 0.0297(12) 0.0070(10) 0.0151(10) 0.0151(10)
C21 0.0193(10) 0.0199(10) 0.0164(10) 0.0028(8) 0.0079(8) 0.0040(8)
C22 0.0252(11) 0.0206(10) 0.0268(11) 0.0012(9) 0.0110(9) 0.0054(9)
C23 0.0373(14) 0.0292(12) 0.0269(12) -0.0063(10) 0.0168(11) -0.0005(10)
C24 0.0352(14) 0.0436(15) 0.0159(11) 0.0029(10) 0.0050(10) -0.0048(11)
C25 0.0266(12) 0.0383(14) 0.0308(13) 0.0139(11) 0.0015(10) 0.0061(11)
C26 0.0226(11) 0.0260(11) 0.0286(12) 0.0053(9) 0.0076(9) 0.0069(9)
C27 0.0210(11) 0.0240(11) 0.0344(13) 0.0004(9) 0.0097(9) 0.0032(9)
C28 0.0521(19) 0.058(2) 0.0530(19) -0.0218(16) 0.0404(17) -0.0201(16)
C29 0.0425(16) 0.0367(15) 0.0485(18) 0.0241(13) 0.0021(13) -0.0014(12)
C30 0.0147(9) 0.0150(9) 0.0210(10) -0.0012(7) 0.0062(8) 0.0038(7)
C31 0.0189(10) 0.0206(10) 0.0214(10) 0.0032(8) 0.0063(8) 0.0077(8)
C32 0.0260(11) 0.0175(10) 0.0319(12) 0.0038(9) 0.0090(9) 0.0096(9)
C33 0.0305(12) 0.0184(10) 0.0333(13) -0.0044(9) 0.0103(10) 0.0090(9)
C34 0.0308(12) 0.0240(11) 0.0227(11) -0.0026(9) 0.0083(9) 0.0090(9)
C35 0.0248(11) 0.0192(10) 0.0213(11) 0.0023(8) 0.0073(8) 0.0088(8)
C36 0.0182(10) 0.0298(12) 0.0274(12) 0.0015(9) 0.0038(9) 0.0089(9)
C37 0.0216(11) 0.0231(11) 0.0292(12) 0.0007(9) 0.0088(9) 0.0103(9)
C38 0.0259(11) 0.0216(10) 0.0229(11) 0.0038(8) 0.0058(9) 0.0120(9)
C39 0.0211(10) 0.0188(10) 0.0169(10) 0.0016(7) 0.0060(8) 0.0119(8)
C40 0.0213(10) 0.0182(10) 0.0217(10) 0.0018(8) 0.0060(8) 0.0061(8)
C41 0.0319(12) 0.0210(10) 0.0217(11) 0.0046(8) 0.0090(9) 0.0095(9)
C42 0.0336(12) 0.0284(12) 0.0177(10) 0.0024(9) 0.0045(9) 0.0156(10)
C43 0.0244(11) 0.0265(11) 0.0231(11) 0.0005(9) 0.0019(9) 0.0086(9)
C44 0.0229(11) 0.0218(10) 0.0228(11) 0.0035(8) 0.0070(9) 0.0073(9)
C45 0.0307(12) 0.0204(11) 0.0325(13) 0.0005(9) 0.0095(10) 0.0118(9)
C46 0.0272(12) 0.0314(12) 0.0387(14) 0.0010(10) 0.0165(10) 0.0126(10)
C47 0.0439(14) 0.0318(12) 0.0200(11) 0.0028(9) 0.0097(10) 0.0225(11)
C49 0.0308(13) 0.0396(14) 0.0255(12) 0.0023(10) 0.0058(10) 0.0163(11)
C50 0.0387(14) 0.0353(13) 0.0263(12) 0.0058(10) 0.0120(10) 0.0186(11)
C48 0.0310(13) 0.0354(13) 0.0273(12) 0.0022(10) 0.0098(10) 0.0115(10)

loop_
_atom_type_symbol
_atom_type_description
_atom_type_scat_dispersion_real
_atom_type_scat_dispersion_imag
_atom_type_scat_source
C C 0.0033 0.0016 'International Tables Vol C Tables 4.2.6.8 and 6.1.1.4'
H H 0.0000 0.0000 'International Tables Vol C Tables 4.2.6.8 and 6.1.1.4'
N N 0.0061 0.0033 'International Tables Vol C Tables 4.2.6.8 and 6.1.1.4'
Si Si 0.0817 0.0704 'International Tables Vol C Tables 4.2.6.8 and 6.1.1.4'
I I -0.4742 1.8119 'International Tables Vol C Tables 4.2.6.8 and 6.1.1.4'

loop_
_geom_angle_atom_site_label_1
_geom_angle_atom_site_label_2
_geom_angle_atom_site_label_3
_geom_angle
_geom_angle_site_symmetry_1
_geom_angle_site_symmetry_3
_geom_angle_publ_flag
C1 Si1 Si2 130.77(7) . . ?
C1 Si1 Si6 128.22(8) . . ?
Si2 Si1 Si6 90.47(3) . . ?
C1 Si1 Si4 126.81(7) . . ?
Si2 Si1 Si4 87.81(3) . . ?
Si6 Si1 Si4 75.19(2) . . ?
N1 Si2 Si3 124.28(7) . . ?
N1 Si2 Si1 120.68(7) . . ?
Si3 Si2 Si1 78.55(3) . . ?
N1 Si2 I1 106.02(6) . . ?
Si3 Si2 I1 108.54(3) . . ?
Si1 Si2 I1 117.13(3) . . ?
C2 Si3 Si2 125.99(8) . . ?
C2 Si3 Si4 132.62(8) . . ?
Si2 Si3 Si4 89.36(3) . . ?
C2 Si3 Si6 127.53(8) . . ?
Si2 Si3 Si6 89.61(3) . . ?
Si4 Si3 Si6 75.60(2) . . ?
N2 Si4 Si3 125.89(6) . . ?
N2 Si4 Si5 132.23(6) . . ?
Si3 Si4 Si5 93.92(3) . . ?
N2 Si4 Si1 123.75(6) . . ?
Si3 Si4 Si1 76.33(2) . . ?
Si5 Si4 Si1 87.28(3) . . ?
N3 Si5 N4 111.13(9) . . ?
N3 Si5 Si6 120.18(7) . . ?
N4 Si5 Si6 112.46(6) . . ?
N3 Si5 Si4 120.00(6) . . ?
N4 Si5 Si4 113.80(6) . . ?
Si6 Si5 Si4 74.99(2) . . ?
N5 Si6 Si1 127.80(6) . . ?
N5 Si6 Si5 130.68(7) . . ?
Si1 Si6 Si5 89.09(3) . . ?
N5 Si6 Si3 123.11(7) . . ?
Si1 Si6 Si3 76.92(3) . . ?
Si5 Si6 Si3 93.37(3) . . ?
N1 Si7 C11 107.66(10) . . ?
N1 Si7 C9 110.98(10) . . ?
C11 Si7 C9 108.21(12) . . ?
N1 Si7 C10 110.08(11) . . ?
C11 Si7 C10 111.06(12) . . ?
C9 Si7 C10 108.83(12) . . ?
N2 Si8 C19 108.69(10) . . ?
N2 Si8 C18 109.28(10) . . ?
C19 Si8 C18 108.25(11) . . ?
N2 Si8 C20 112.74(10) . . ?
C19 Si8 C20 110.11(11) . . ?
C18 Si8 C20 107.66(12) . . ?
N3 Si9 C27 114.68(10) . . ?
N3 Si9 C28 108.67(12) . . ?
C27 Si9 C28 106.68(15) . . ?
N3 Si9 C29 109.96(12) . . ?
C27 Si9 C29 107.55(13) . . ?
C28 Si9 C29 109.16(19) . . ?
N4 Si10 C37 106.97(10) . . ?
N4 Si10 C38 113.97(9) . . ?
C37 Si10 C38 107.58(10) . . ?
N4 Si10 C36 110.73(10) . . ?
C37 Si10 C36 110.77(11) . . ?
C38 Si10 C36 106.81(11) . . ?
N5 Si11 C46 110.11(10) . . ?
N5 Si11 C47 109.06(10) . . ?
C46 Si11 C47 110.87(12) . . ?
N5 Si11 C45 111.10(10) . . ?
C46 Si11 C45 105.58(11) . . ?
C47 Si11 C45 110.08(12) . . ?
C3 N1 Si2 117.19(14) . . ?
C3 N1 Si7 116.61(13) . . ?
Si2 N1 Si7 123.57(10) . . ?
C12 N2 Si4 118.77(13) . . ?
C12 N2 Si8 116.48(13) . . ?
Si4 N2 Si8 124.74(10) . . ?
C21 N3 Si5 115.37(13) . . ?
C21 N3 Si9 108.94(13) . . ?
Si5 N3 Si9 135.12(11) . . ?
C30 N4 Si5 118.83(14) . . ?
C30 N4 Si10 118.54(14) . . ?
Si5 N4 Si10 122.51(10) . . ?
C39 N5 Si6 115.47(13) . . ?
C39 N5 Si11 113.88(13) . . ?
Si6 N5 Si11 130.52(11) . . ?
Si3 C2 H2A 109.5 . . ?
Si3 C2 H2B 109.5 . . ?
H2A C2 H2B 109.5 . . ?
Si3 C2 H2C 109.5 . . ?
H2A C2 H2C 109.5 . . ?
H2B C2 H2C 109.5 . . ?
Si1 C1 H1A 109.5 . . ?
Si1 C1 H1B 109.5 . . ?
H1A C1 H1B 109.5 . . ?
Si1 C1 H1C 109.5 . . ?
H1A C1 H1C 109.5 . . ?
H1B C1 H1C 109.5 . . ?
C8 C3 C4 118.4(2) . . ?
C8 C3 N1 119.8(2) . . ?
C4 C3 N1 121.8(2) . . ?
C5 C4 C3 120.5(2) . . ?
C5 C4 H4 119.8 . . ?
C3 C4 H4 119.8 . . ?
C6 C5 C4 120.2(2) . . ?
C6 C5 H5 119.9 . . ?
C4 C5 H5 119.9 . . ?
C7 C6 C5 119.7(2) . . ?
C7 C6 H6 120.1 . . ?
C5 C6 H6 120.1 . . ?
C6 C7 C8 120.4(2) . . ?
C6 C7 H7 119.8 . . ?
C8 C7 H7 119.8 . . ?
C7 C8 C3 120.8(2) . . ?
C7 C8 H8 119.6 . . ?
C3 C8 H8 119.6 . . ?
Si7 C9 H9A 109.5 . . ?
Si7 C9 H9B 109.5 . . ?
H9A C9 H9B 109.5 . . ?
Si7 C9 H9C 109.5 . . ?
H9A C9 H9C 109.5 . . ?
H9B C9 H9C 109.5 . . ?
Si7 C10 H10A 109.5 . . ?
Si7 C10 H10B 109.5 . . ?
H10A C10 H10B 109.5 . . ?
Si7 C10 H10C 109.5 . . ?
H10A C10 H10C 109.5 . . ?
H10B C10 H10C 109.5 . . ?
Si7 C11 H11A 109.5 . . ?
Si7 C11 H11B 109.5 . . ?
H11A C11 H11B 109.5 . . ?
Si7 C11 H11C 109.5 . . ?
H11A C11 H11C 109.5 . . ?
H11B C11 H11C 109.5 . . ?
C17 C12 C13 118.68(19) . . ?
C17 C12 N2 120.92(19) . . ?
C13 C12 N2 120.38(19) . . ?
C14 C13 C12 120.5(2) . . ?
C14 C13 H13 119.8 . . ?
C12 C13 H13 119.8 . . ?
C13 C14 C15 120.6(2) . . ?
C13 C14 H14 119.7 . . ?
C15 C14 H14 119.7 . . ?
C16 C15 C14 119.2(2) . . ?
C16 C15 H15 120.4 . . ?
C14 C15 H15 120.4 . . ?
C15 C16 C17 120.6(2) . . ?
C15 C16 H16 119.7 . . ?
C17 C16 H16 119.7 . . ?
C16 C17 C12 120.5(2) . . ?
C16 C17 H17 119.8 . . ?
C12 C17 H17 119.8 . . ?
Si8 C18 H18A 109.5 . . ?
Si8 C18 H18B 109.5 . . ?
H18A C18 H18B 109.5 . . ?
Si8 C18 H18C 109.5 . . ?
H18A C18 H18C 109.5 . . ?
H18B C18 H18C 109.5 . . ?
Si8 C19 H19A 109.5 . . ?
Si8 C19 H19B 109.5 . . ?
H19A C19 H19B 109.5 . . ?
Si8 C19 H19C 109.5 . . ?
H19A C19 H19C 109.5 . . ?
H19B C19 H19C 109.5 . . ?
Si8 C20 H20A 109.5 . . ?
Si8 C20 H20B 109.5 . . ?
H20A C20 H20B 109.5 . . ?
Si8 C20 H20C 109.5 . . ?
H20A C20 H20C 109.5 . . ?
H20B C20 H20C 109.5 . . ?
C26 C21 C22 118.4(2) . . ?
C26 C21 N3 120.8(2) . . ?
C22 C21 N3 120.7(2) . . ?
C23 C22 C21 120.3(2) . . ?
C23 C22 H22 119.8 . . ?
C21 C22 H22 119.8 . . ?
C24 C23 C22 120.8(2) . . ?
C24 C23 H23 119.6 . . ?
C22 C23 H23 119.6 . . ?
C23 C24 C25 119.5(2) . . ?
C23 C24 H24 120.3 . . ?
C25 C24 H24 120.3 . . ?
C24 C25 C26 120.3(3) . . ?
C24 C25 H25 119.8 . . ?
C26 C25 H25 119.8 . . ?
C25 C26 C21 120.6(2) . . ?
C25 C26 H26 119.7 . . ?
C21 C26 H26 119.7 . . ?
Si9 C27 H27A 109.5 . . ?
Si9 C27 H27B 109.5 . . ?
H27A C27 H27B 109.5 . . ?
Si9 C27 H27C 109.5 . . ?
H27A C27 H27C 109.5 . . ?
H27B C27 H27C 109.5 . . ?
Si9 C28 H28A 109.5 . . ?
Si9 C28 H28B 109.5 . . ?
H28A C28 H28B 109.5 . . ?
Si9 C28 H28C 109.5 . . ?
H28A C28 H28C 109.5 . . ?
H28B C28 H28C 109.5 . . ?
Si9 C29 H29A 109.5 . . ?
Si9 C29 H29B 109.5 . . ?
H29A C29 H29B 109.5 . . ?
Si9 C29 H29C 109.5 . . ?
H29A C29 H29C 109.5 . . ?
H29B C29 H29C 109.5 . . ?
C31 C30 C35 117.53(19) . . ?
C31 C30 N4 121.38(19) . . ?
C35 C30 N4 121.07(19) . . ?
C32 C31 C30 121.0(2) . . ?
C32 C31 H31 119.5 . . ?
C30 C31 H31 119.5 . . ?
C31 C32 C33 120.7(2) . . ?
C31 C32 H32 119.6 . . ?
C33 C32 H32 119.6 . . ?
C34 C33 C32 118.9(2) . . ?
C34 C33 H33 120.5 . . ?
C32 C33 H33 120.5 . . ?
C33 C34 C35 120.8(2) . . ?
C33 C34 H34 119.6 . . ?
C35 C34 H34 119.6 . . ?
C34 C35 C30 120.9(2) . . ?
C34 C35 H35 119.5 . . ?
C30 C35 H35 119.5 . . ?
Si10 C36 H36A 109.5 . . ?
Si10 C36 H36B 109.5 . . ?
H36A C36 H36B 109.5 . . ?
Si10 C36 H36C 109.5 . . ?
H36A C36 H36C 109.5 . . ?
H36B C36 H36C 109.5 . . ?
Si10 C37 H37A 109.5 . . ?
Si10 C37 H37B 109.5 . . ?
H37A C37 H37B 109.5 . . ?
Si10 C37 H37C 109.5 . . ?
H37A C37 H37C 109.5 . . ?
H37B C37 H37C 109.5 . . ?
Si10 C38 H38A 109.5 . . ?
Si10 C38 H38B 109.5 . . ?
H38A C38 H38B 109.5 . . ?
Si10 C38 H38C 109.5 . . ?
H38A C38 H38C 109.5 . . ?
H38B C38 H38C 109.5 . . ?
C40 C39 C44 119.0(2) . . ?
C40 C39 N5 120.42(19) . . ?
C44 C39 N5 120.52(19) . . ?
C39 C40 C41 120.4(2) . . ?
C39 C40 H40 119.8 . . ?
C41 C40 H40 119.8 . . ?
C42 C41 C40 120.3(2) . . ?
C42 C41 H41 119.9 . . ?
C40 C41 H41 119.9 . . ?
C41 C42 C43 119.4(2) . . ?
C41 C42 H42 120.3 . . ?
C43 C42 H42 120.3 . . ?
C44 C43 C42 120.3(2) . . ?
C44 C43 H43 119.9 . . ?
C42 C43 H43 119.9 . . ?
C43 C44 C39 120.6(2) . . ?
C43 C44 H44 119.7 . . ?
C39 C44 H44 119.7 . . ?
Si11 C45 H45A 109.5 . . ?
Si11 C45 H45B 109.5 . . ?
H45A C45 H45B 109.5 . . ?
Si11 C45 H45C 109.5 . . ?
H45A C45 H45C 109.5 . . ?
H45B C45 H45C 109.5 . . ?
Si11 C46 H46A 109.5 . . ?
Si11 C46 H46B 109.5 . . ?
H46A C46 H46B 109.5 . . ?
Si11 C46 H46C 109.5 . . ?
H46A C46 H46C 109.5 . . ?
H46B C46 H46C 109.5 . . ?
Si11 C47 H47A 109.5 . . ?
Si11 C47 H47B 109.5 . . ?
H47A C47 H47B 109.5 . . ?
Si11 C47 H47C 109.5 . . ?
H47A C47 H47C 109.5 . . ?
H47B C47 H47C 109.5 . . ?
C50 C49 C48 119.9(2) . . ?
C50 C49 H49 120.0 . . ?
C48 C49 H49 120.0 . . ?
C49 C50 C48 120.0(2) . 2_766 ?
C49 C50 H50 120.0 . . ?
C48 C50 H50 120.0 2_766 . ?
C49 C48 C50 120.1(3) . 2_766 ?
C49 C48 H48 119.9 . . ?
C50 C48 H48 119.9 2_766 . ?

loop_
_geom_bond_atom_site_label_1
_geom_bond_atom_site_label_2
_geom_bond_distance
_geom_bond_site_symmetry_2
_geom_bond_publ_flag
I1 Si2 2.5352(6) . ?
Si1 C1 1.866(2) . ?
Si1 Si2 2.3137(8) . ?
Si1 Si6 2.3335(8) . ?
Si1 Si4 2.3982(7) . ?
Si2 N1 1.7323(18) . ?
Si2 Si3 2.3096(8) . ?
Si3 C2 1.859(2) . ?
Si3 Si4 2.3380(8) . ?
Si3 Si6 2.3720(8) . ?
Si4 N2 1.7525(18) . ?
Si4 Si5 2.3778(7) . ?
Si5 N3 1.7394(18) . ?
Si5 N4 1.7537(18) . ?
Si5 Si6 2.3653(7) . ?
Si6 N5 1.7361(17) . ?
Si7 N1 1.7592(18) . ?
Si7 C11 1.852(2) . ?
Si7 C9 1.858(2) . ?
Si7 C10 1.859(2) . ?
Si8 N2 1.7593(18) . ?
Si8 C19 1.855(2) . ?
Si8 C18 1.859(2) . ?
Si8 C20 1.862(2) . ?
Si9 N3 1.7600(18) . ?
Si9 C27 1.846(3) . ?
Si9 C28 1.860(3) . ?
Si9 C29 1.873(3) . ?
Si10 N4 1.7629(18) . ?
Si10 C37 1.857(2) . ?
Si10 C38 1.861(2) . ?
Si10 C36 1.863(2) . ?
Si11 N5 1.7472(18) . ?
Si11 C46 1.850(2) . ?
Si11 C47 1.851(2) . ?
Si11 C45 1.858(2) . ?
N1 C3 1.433(3) . ?
N2 C12 1.431(3) . ?
N3 C21 1.441(3) . ?
N4 C30 1.419(3) . ?
N5 C39 1.442(3) . ?
C2 H2A 0.9800 . ?
C2 H2B 0.9800 . ?
C2 H2C 0.9800 . ?
C1 H1A 0.9800 . ?
C1 H1B 0.9800 . ?
C1 H1C 0.9800 . ?
C3 C8 1.385(3) . ?
C3 C4 1.390(3) . ?
C4 C5 1.386(3) . ?
C4 H4 0.9500 . ?
C5 C6 1.380(4) . ?
C5 H5 0.9500 . ?
C6 C7 1.367(4) . ?
C6 H6 0.9500 . ?
C7 C8 1.384(3) . ?
C7 H7 0.9500 . ?
C8 H8 0.9500 . ?
C9 H9A 0.9800 . ?
C9 H9B 0.9800 . ?
C9 H9C 0.9800 . ?
C10 H10A 0.9800 . ?
C10 H10B 0.9800 . ?
C10 H10C 0.9800 . ?
C11 H11A 0.9800 . ?
C11 H11B 0.9800 . ?
C11 H11C 0.9800 . ?
C12 C17 1.390(3) . ?
C12 C13 1.392(3) . ?
C13 C14 1.382(3) . ?
C13 H13 0.9500 . ?
C14 C15 1.384(3) . ?
C14 H14 0.9500 . ?
C15 C16 1.381(3) . ?
C15 H15 0.9500 . ?
C16 C17 1.385(3) . ?
C16 H16 0.9500 . ?
C17 H17 0.9500 . ?
C18 H18A 0.9800 . ?
C18 H18B 0.9800 . ?
C18 H18C 0.9800 . ?
C19 H19A 0.9800 . ?
C19 H19B 0.9800 . ?
C19 H19C 0.9800 . ?
C20 H20A 0.9800 . ?
C20 H20B 0.9800 . ?
C20 H20C 0.9800 . ?
C21 C26 1.387(3) . ?
C21 C22 1.392(3) . ?
C22 C23 1.387(3) . ?
C22 H22 0.9500 . ?
C23 C24 1.366(4) . ?
C23 H23 0.9500 . ?
C24 C25 1.380(4) . ?
C24 H24 0.9500 . ?
C25 C26 1.386(4) . ?
C25 H25 0.9500 . ?
C26 H26 0.9500 . ?
C27 H27A 0.9800 . ?
C27 H27B 0.9800 . ?
C27 H27C 0.9800 . ?
C28 H28A 0.9800 . ?
C28 H28B 0.9800 . ?
C28 H28C 0.9800 . ?
C29 H29A 0.9800 . ?
C29 H29B 0.9800 . ?
C29 H29C 0.9800 . ?
C30 C31 1.394(3) . ?
C30 C35 1.401(3) . ?
C31 C32 1.385(3) . ?
C31 H31 0.9500 . ?
C32 C33 1.386(3) . ?
C32 H32 0.9500 . ?
C33 C34 1.375(3) . ?
C33 H33 0.9500 . ?
C34 C35 1.386(3) . ?
C34 H34 0.9500 . ?
C35 H35 0.9500 . ?
C36 H36A 0.9800 . ?
C36 H36B 0.9800 . ?
C36 H36C 0.9800 . ?
C37 H37A 0.9800 . ?
C37 H37B 0.9800 . ?
C37 H37C 0.9800 . ?
C38 H38A 0.9800 . ?
C38 H38B 0.9800 . ?
C38 H38C 0.9800 . ?
C39 C40 1.383(3) . ?
C39 C44 1.389(3) . ?
C40 C41 1.385(3) . ?
C40 H40 0.9500 . ?
C41 C42 1.382(3) . ?
C41 H41 0.9500 . ?
C42 C43 1.385(3) . ?
C42 H42 0.9500 . ?
C43 C44 1.376(3) . ?
C43 H43 0.9500 . ?
C44 H44 0.9500 . ?
C45 H45A 0.9800 . ?
C45 H45B 0.9800 . ?
C45 H45C 0.9800 . ?
C46 H46A 0.9800 . ?
C46 H46B 0.9800 . ?
C46 H46C 0.9800 . ?
C47 H47A 0.9800 . ?
C47 H47B 0.9800 . ?
C47 H47C 0.9800 . ?
C49 C50 1.379(4) . ?
C49 C48 1.381(4) . ?
C49 H49 0.9500 . ?
C50 C48 1.382(4) 2_766 ?
C50 H50 0.9500 . ?
C48 H48 0.9500 . ?
